data_4510252
loop_
_publ_author_name
'Fujiyama, Shinjiro'
'Kamiya, Natsumi'
'Nishi, Koji'
'Yokomori, Yoshinobu'

_publ_section_title
;
 Adsorption Process of CO2 on Silicalite-1 Zeolite Using Single-Crystal
 X-ray Method.
;
_journal_issue 13
_journal_name_full 'Langmuir : the ACS journal of surfaces and colloids'
_journal_page_first 3749
_journal_paper_doi 10.1021/la404962e
_journal_volume 30
_journal_year 2014
_chemical_formula_sum 'C0.38 O48.76 Si24'
_chemical_formula_weight 1458.84
_chemical_name_systematic
; 
 ? 
;
_space_group_IT_number 14
_symmetry_cell_setting monoclinic
_symmetry_space_group_name_Hall '-P 2yn'
_symmetry_space_group_name_H-M 'P 1 21/n 1'
_atom_sites_solution_hydrogens none
_atom_sites_solution_primary direct
_atom_sites_solution_secondary difmap
_audit_creation_method SHELXL-97
_cell_angle_alpha 90.00
_cell_angle_beta 90.03(3)
_cell_angle_gamma 90.00
_cell_formula_units_Z 4
_cell_length_a 13.32(2)
_cell_length_b 20.00(3)
_cell_length_c 19.77(3)
_cell_measurement_temperature 296(2)
_cell_volume 5267(14)
_computing_cell_refinement 'Bruker XSCANS'
_computing_data_collection 'Bruker XSCANS'
_computing_data_reduction 'Bruker SHELXTL'
_computing_molecular_graphics 'Bruker SHELXTL'
_computing_publication_material 'Bruker SHELXTL'
_computing_structure_refinement 'SHELXL-97 (Sheldrick, 1997)'
_computing_structure_solution 'SHELXS-97 (Sheldrick, 1990)'
_diffrn_ambient_temperature 296(2)
_diffrn_measured_fraction_theta_full 0.942
_diffrn_measured_fraction_theta_max 0.942
_diffrn_measurement_device_type 'Bruker P4'
_diffrn_measurement_method '\w scans'
_diffrn_radiation_monochromator graphite
_diffrn_radiation_source 'fine-focus sealed tube'
_diffrn_radiation_type MoK\a
_diffrn_radiation_wavelength 0.71073
_diffrn_reflns_av_R_equivalents 0.1474
_diffrn_reflns_av_sigmaI/netI 0.1376
_diffrn_reflns_limit_h_max 17
_diffrn_reflns_limit_h_min -17
_diffrn_reflns_limit_k_max 26
_diffrn_reflns_limit_k_min -26
_diffrn_reflns_limit_l_max 26
_diffrn_reflns_limit_l_min -26
_diffrn_reflns_number 61299
_diffrn_reflns_theta_full 28.70
_diffrn_reflns_theta_max 28.70
_diffrn_reflns_theta_min 1.02
_exptl_absorpt_coefficient_mu 0.689
_exptl_absorpt_correction_T_max 0.9456
_exptl_absorpt_correction_T_min 0.8699
_exptl_absorpt_correction_type analytical
_exptl_crystal_density_diffrn 1.874
_exptl_crystal_density_method 'not measured'
_exptl_crystal_F_000 2968
_exptl_crystal_size_max 0.21
_exptl_crystal_size_mid 0.12
_exptl_crystal_size_min 0.08
_refine_diff_density_max 0.632
_refine_diff_density_min -0.762
_refine_diff_density_rms 0.152
_refine_ls_extinction_method none
_refine_ls_goodness_of_fit_ref 0.897
_refine_ls_hydrogen_treatment none
_refine_ls_matrix_type full
_refine_ls_number_parameters 664
_refine_ls_number_reflns 12800
_refine_ls_number_restraints 0
_refine_ls_restrained_S_all 0.897
_refine_ls_R_factor_all 0.1349
_refine_ls_R_factor_gt 0.0636
_refine_ls_shift/su_max 0.013
_refine_ls_shift/su_mean 0.000
_refine_ls_structure_factor_coef Fsqd
_refine_ls_weighting_details 'calc w=1/[\s^2^(Fo^2^)+(0.0536P)^2^+0.0000P] where P=(Fo^2^+2Fc^2^)/3'
_refine_ls_weighting_scheme calc
_refine_ls_wR_factor_gt 0.1278
_refine_ls_wR_factor_ref 0.1499
_reflns_number_gt 6433
_reflns_number_total 12800
_reflns_threshold_expression >2sigma(I)
_cod_data_source_file la404962e_si_002.cif
_cod_data_source_block f_co2_twin_005
_cod_depositor_comments
;
The following automatic conversions were performed:

'_symmetry_cell_setting' value 'Monoclinic' changed to 'monoclinic'
according to
/usr/data/users/saulius/automatic-downloads/rss-feeds/ACS/lib/dictionaries/cif_core.dic
dictionary named 'cif_core.dic' version 2.4.2 from
2011-04-26.

'_exptl_absorpt_correction_type' value 'Analytical'
changed to 'analytical' according to
/usr/data/users/saulius/automatic-downloads/rss-feeds/ACS/lib/dictionaries/cif_core.dic
dictionary named 'cif_core.dic' version 2.4.2 from 2011-04-26.

Automatic conversion script
Id: cif_fix_values 2281 2013-09-26 08:29:07Z andrius 

 Adding full bibliography for
 ./tmp-cod-update-bibliographies-15596/cifs/4510252.cif.
;
_cod_original_cell_volume 5267(13)
_cod_original_sg_symbol_H-M P2(1)/n
_cod_database_code 4510252

loop_
_symmetry_equiv_pos_as_xyz
'x, y, z'
'-x+1/2, y+1/2, -z+1/2'
'-x, -y, -z'
'x-1/2, -y-1/2, z-1/2'

loop_
_atom_site_label
_atom_site_type_symbol
_atom_site_fract_x
_atom_site_fract_y
_atom_site_fract_z
_atom_site_U_iso_or_equiv
_atom_site_adp_type
_atom_site_occupancy
_atom_site_symmetry_multiplicity
_atom_site_calc_flag
_atom_site_refinement_flags
_atom_site_disorder_assembly
_atom_site_disorder_group
C200 C 0.015(3) 0.494(2) 0.407(4) 0.22(6) Uiso 0.24(2) 1 d PG A 1
O201 O 0.010(5) 0.517(3) 0.353(4) 0.41(7) Uiso 0.24(2) 1 d PG A 1
O202 O 0.020(4) 0.471(3) 0.460(4) 0.39(7) Uiso 0.24(2) 1 d PG A 1
C100 C 0.473(4) 0.010(3) 0.546(4) 0.08(3) Uiso 0.139(14) 1 d PG . 2
O101 O 0.477(5) 0.007(3) 0.488(4) 0.15(4) Uiso 0.139(14) 1 d PG . 2
O102 O 0.470(6) 0.013(4) 0.605(4) 0.38(11) Uiso 0.139(14) 1 d PG . 2
Si1 Si 0.32252(15) 0.42073(9) -0.05567(12) 0.0139(4) Uani 1 1 d . . .
Si2 Si 0.16793(16) 0.31269(11) -0.03020(10) 0.0163(5) Uani 1 1 d . . .
Si3 Si -0.04945(16) 0.27959(10) -0.06246(11) 0.0160(5) Uani 1 1 d . . .
Si4 Si -0.03546(15) 0.12346(10) -0.06279(11) 0.0147(5) Uani 1 1 d . . .
Si5 Si 0.17730(17) 0.07602(10) -0.02810(10) 0.0145(5) Uani 1 1 d . . .
Si6 Si 0.31587(15) 0.19414(10) -0.05585(11) 0.0147(4) Uani 1 1 d . . .
Si7 Si 0.32034(17) 0.42498(10) 0.17131(11) 0.0140(5) Uani 1 1 d . . .
Si8 Si 0.17557(16) 0.31127(11) 0.12679(10) 0.0154(4) Uani 1 1 d . . .
Si9 Si -0.03538(16) 0.27330(10) 0.17563(10) 0.0148(5) Uani 1 1 d . . .
Si10 Si -0.03285(17) 0.11936(10) 0.17578(10) 0.0149(5) Uani 1 1 d . . .
Si11 Si 0.17689(17) 0.07140(10) 0.12919(11) 0.0149(5) Uani 1 1 d . . .
Si12 Si 0.31539(17) 0.18990(10) 0.16630(10) 0.0152(4) Uani 1 1 d . . .
Si13 Si 0.33501(15) 0.42763(9) 0.55731(12) 0.0137(4) Uani 1 1 d . . .
Si14 Si 0.18872(16) 0.31200(11) 0.52726(10) 0.0158(5) Uani 1 1 d . . .
Si15 Si -0.02947(15) 0.27752(10) 0.56124(11) 0.0149(5) Uani 1 1 d . . .
Si16 Si -0.03269(15) 0.12173(10) 0.56404(11) 0.0146(5) Uani 1 1 d . . .
Si17 Si 0.17997(17) 0.07088(10) 0.52728(10) 0.0142(5) Uani 1 1 d . . .
Si18 Si 0.31904(16) 0.18697(9) 0.56213(11) 0.0147(4) Uani 1 1 d . . .
Si19 Si 0.31594(17) 0.42375(10) 0.32789(10) 0.0149(5) Uani 1 1 d . . .
Si20 Si 0.17149(16) 0.31209(10) 0.36913(11) 0.0161(4) Uani 1 1 d . . .
Si21 Si -0.04334(16) 0.27340(10) 0.33092(11) 0.0151(5) Uani 1 1 d . . .
Si22 Si -0.03705(17) 0.11894(10) 0.32944(11) 0.0154(5) Uani 1 1 d . . .
Si23 Si 0.17802(17) 0.07212(9) 0.36937(11) 0.0141(4) Uani 1 1 d . . .
Si24 Si 0.30159(15) 0.19323(10) 0.32029(10) 0.0148(4) Uani 1 1 d . . .
O1 O 0.2241(4) 0.3767(2) -0.0581(3) 0.0315(14) Uani 1 1 d . . .
O2 O 0.0609(4) 0.3091(2) -0.0660(3) 0.0250(13) Uani 1 1 d . . .
O3 O -0.0445(5) 0.2020(2) -0.0491(3) 0.0406(15) Uani 1 1 d . . .
O4 O 0.0790(4) 0.1036(3) -0.0665(3) 0.0273(14) Uani 1 1 d . . .
O5 O 0.2717(4) 0.1216(2) -0.0458(3) 0.0251(13) Uani 1 1 d . . .
O6 O 0.2276(4) 0.2474(3) -0.0474(3) 0.0356(15) Uani 1 1 d . . .
O7 O 0.2290(5) 0.3764(3) 0.1539(3) 0.0339(16) Uani 1 1 d . . .
O8 O 0.0706(4) 0.3054(3) 0.1658(3) 0.0335(15) Uani 1 1 d . . .
O9 O -0.0312(5) 0.1965(2) 0.1558(2) 0.0293(15) Uani 1 1 d . . .
O10 O 0.0763(4) 0.0893(3) 0.1687(3) 0.0333(15) Uani 1 1 d . . .
O11 O 0.2656(4) 0.1202(3) 0.1513(3) 0.0310(15) Uani 1 1 d . . .
O12 O 0.2444(4) 0.2486(3) 0.1393(3) 0.0342(15) Uani 1 1 d . . .
O13 O 0.1549(4) 0.3183(3) 0.0487(3) 0.0417(16) Uani 1 1 d . . .
O14 O 0.1562(4) 0.0780(3) 0.0508(3) 0.0298(13) Uani 1 1 d . . .
O15 O 0.3779(4) 0.4141(3) -0.1250(3) 0.0334(15) Uani 1 1 d . . .
O16 O 0.3923(5) 0.3950(3) 0.0047(3) 0.0399(17) Uani 1 1 d . . .
O17 O 0.4199(4) 0.4014(3) 0.1332(3) 0.0276(14) Uani 1 1 d . . .
O18 O 0.3620(4) 0.1985(3) -0.1294(3) 0.0276(13) Uani 1 1 d . . .
O19 O 0.4020(4) 0.2080(3) -0.0020(3) 0.0341(15) Uani 1 1 d . . .
O20 O 0.4197(4) 0.1957(3) 0.1283(3) 0.0257(13) Uani 1 1 d . . .
O21 O 0.2030(4) 0.0029(2) -0.0518(3) 0.0203(12) Uani 1 1 d . . .
O22 O 0.2100(4) -0.0029(3) 0.1477(3) 0.0285(15) Uani 1 1 d . . .
O23 O 0.3431(3) 0.4235(2) 0.2509(3) 0.0319(12) Uani 1 1 d . . .
O24 O 0.3389(3) 0.1978(2) 0.2441(3) 0.0261(11) Uani 1 1 d . . .
O25 O -0.0656(3) 0.2825(2) 0.2529(3) 0.0222(10) Uani 1 1 d . . .
O26 O -0.0682(3) 0.1100(2) 0.2525(3) 0.0228(11) Uani 1 1 d . . .
O27 O 0.2414(4) 0.3784(3) 0.5515(4) 0.0359(15) Uani 1 1 d . . .
O28 O 0.0750(4) 0.3138(2) 0.5532(3) 0.0296(13) Uani 1 1 d . . .
O29 O -0.0106(4) 0.1993(2) 0.5666(3) 0.0363(15) Uani 1 1 d . . .
O30 O 0.0682(4) 0.0828(2) 0.5537(3) 0.0314(14) Uani 1 1 d . . .
O31 O 0.2564(4) 0.1198(3) 0.5645(3) 0.0269(14) Uani 1 1 d . . .
O32 O 0.2452(4) 0.2494(3) 0.5596(3) 0.0314(14) Uani 1 1 d . . .
O33 O 0.2208(4) 0.3785(3) 0.3409(3) 0.0319(15) Uani 1 1 d . . .
O34 O 0.0558(4) 0.3134(2) 0.3544(2) 0.0241(13) Uani 1 1 d . . .
O35 O -0.0255(5) 0.1958(2) 0.3479(2) 0.0261(14) Uani 1 1 d . . .
O36 O 0.0678(5) 0.0837(3) 0.3431(3) 0.0386(17) Uani 1 1 d . . .
O37 O 0.2535(5) 0.1222(3) 0.3336(3) 0.0331(16) Uani 1 1 d . . .
O38 O 0.2192(4) 0.2484(3) 0.3320(3) 0.0344(15) Uani 1 1 d . . .
O39 O 0.1922(4) 0.3054(3) 0.4480(3) 0.0471(16) Uani 1 1 d . . .
O40 O 0.1836(4) 0.0849(2) 0.4484(3) 0.0330(13) Uani 1 1 d . . .
O41 O 0.3894(4) 0.4186(3) 0.6290(3) 0.0296(14) Uani 1 1 d . . .
O42 O 0.4131(4) 0.4146(3) 0.4989(3) 0.0285(14) Uani 1 1 d . . .
O43 O 0.4105(4) 0.3951(3) 0.3678(3) 0.0284(14) Uani 1 1 d . . .
O44 O 0.3850(4) 0.1900(3) 0.6292(3) 0.0260(13) Uani 1 1 d . . .
O45 O 0.3903(4) 0.1868(3) 0.4978(3) 0.0327(15) Uani 1 1 d . . .
O46 O -0.1030(4) 0.2943(3) -0.1323(3) 0.0414(17) Uani 1 1 d . . .
O47 O 0.2105(4) -0.0048(2) 0.5437(3) 0.0253(14) Uani 1 1 d . . .
O48 O 0.2109(4) -0.0014(3) 0.3526(3) 0.0301(15) Uani 1 1 d . . .

loop_
_atom_site_aniso_label
_atom_site_aniso_U_11
_atom_site_aniso_U_22
_atom_site_aniso_U_33
_atom_site_aniso_U_23
_atom_site_aniso_U_13
_atom_site_aniso_U_12
Si1 0.0180(11) 0.0116(9) 0.0120(10) -0.0008(9) 0.0014(10) 0.0006(8)
Si2 0.0205(12) 0.0119(10) 0.0164(10) -0.0026(9) 0.0010(8) -0.0024(9)
Si3 0.0213(11) 0.0133(10) 0.0134(11) -0.0023(9) -0.0008(9) 0.0009(8)
Si4 0.0166(11) 0.0132(10) 0.0142(11) 0.0029(9) 0.0005(10) -0.0019(8)
Si5 0.0179(12) 0.0114(11) 0.0142(11) -0.0009(8) 0.0003(9) -0.0029(9)
Si6 0.0180(11) 0.0113(9) 0.0147(9) 0.0002(10) 0.0044(10) -0.0050(9)
Si7 0.0198(12) 0.0109(10) 0.0112(11) -0.0007(8) 0.0022(10) -0.0019(9)
Si8 0.0151(11) 0.0155(10) 0.0156(10) -0.0001(10) -0.0001(9) -0.0017(9)
Si9 0.0198(12) 0.0129(11) 0.0117(11) 0.0026(8) 0.0009(9) -0.0006(9)
Si10 0.0215(12) 0.0139(11) 0.0094(11) -0.0019(8) 0.0008(10) 0.0000(9)
Si11 0.0219(12) 0.0116(10) 0.0112(10) -0.0014(9) 0.0026(11) -0.0029(9)
Si12 0.0217(11) 0.0143(10) 0.0098(9) 0.0009(9) 0.0023(9) -0.0025(10)
Si13 0.0181(11) 0.0103(9) 0.0129(10) 0.0008(9) 0.0015(10) 0.0013(8)
Si14 0.0198(11) 0.0118(11) 0.0159(10) -0.0001(9) 0.0025(8) -0.0004(9)
Si15 0.0183(11) 0.0149(10) 0.0116(11) -0.0008(9) 0.0016(10) 0.0012(8)
Si16 0.0167(11) 0.0142(11) 0.0130(11) 0.0008(9) 0.0019(10) 0.0018(8)
Si17 0.0201(12) 0.0075(10) 0.0149(11) -0.0007(8) 0.0009(9) -0.0008(9)
Si18 0.0202(11) 0.0108(10) 0.0131(10) 0.0027(9) -0.0007(9) -0.0023(9)
Si19 0.0226(12) 0.0122(11) 0.0097(11) 0.0013(8) 0.0001(10) -0.0024(9)
Si20 0.0212(11) 0.0137(10) 0.0133(10) 0.0008(10) 0.0022(10) -0.0030(9)
Si21 0.0220(12) 0.0134(11) 0.0100(11) -0.0009(8) 0.0020(9) 0.0004(9)
Si22 0.0219(12) 0.0124(11) 0.0120(11) -0.0001(9) -0.0018(10) -0.0008(9)
Si23 0.0193(11) 0.0093(10) 0.0136(10) -0.0001(9) 0.0010(10) 0.0030(9)
Si24 0.0181(11) 0.0139(10) 0.0125(10) 0.0013(9) 0.0058(8) -0.0010(9)
O1 0.028(3) 0.020(3) 0.046(4) 0.007(3) -0.001(3) -0.006(2)
O2 0.019(3) 0.028(3) 0.028(3) 0.006(3) 0.004(2) -0.005(2)
O3 0.061(4) 0.008(3) 0.052(4) -0.002(3) 0.005(4) -0.002(3)
O4 0.017(3) 0.042(3) 0.023(3) 0.006(3) 0.009(2) 0.004(2)
O5 0.021(3) 0.010(3) 0.044(4) 0.002(3) 0.009(3) -0.005(2)
O6 0.029(3) 0.021(3) 0.057(4) -0.010(3) 0.010(3) 0.011(2)
O7 0.040(4) 0.015(3) 0.046(4) -0.010(3) 0.001(3) -0.017(3)
O8 0.029(3) 0.037(3) 0.034(3) -0.010(3) 0.018(3) -0.011(3)
O9 0.052(4) 0.011(3) 0.024(3) 0.003(3) 0.002(3) 0.002(3)
O10 0.029(3) 0.047(4) 0.024(3) 0.012(3) 0.019(3) 0.017(3)
O11 0.030(3) 0.021(3) 0.042(4) -0.010(3) -0.009(3) -0.013(3)
O12 0.038(4) 0.026(3) 0.039(4) 0.001(3) -0.005(3) 0.019(3)
O13 0.048(4) 0.061(4) 0.016(3) -0.003(3) 0.001(3) 0.007(3)
O14 0.039(3) 0.042(3) 0.009(3) -0.003(3) 0.002(3) 0.000(3)
O15 0.045(4) 0.046(4) 0.009(3) 0.000(3) 0.009(3) 0.014(3)
O16 0.046(4) 0.054(4) 0.019(3) 0.000(3) -0.015(3) 0.021(3)
O17 0.017(3) 0.048(4) 0.018(3) -0.013(3) 0.010(3) 0.004(3)
O18 0.015(3) 0.050(4) 0.018(3) 0.003(3) 0.007(2) -0.005(3)
O19 0.030(3) 0.056(4) 0.017(3) -0.003(3) -0.011(3) -0.008(3)
O20 0.026(3) 0.035(3) 0.017(3) 0.009(3) 0.011(2) 0.003(3)
O21 0.024(3) 0.008(2) 0.029(3) -0.003(2) 0.005(3) 0.000(2)
O22 0.028(3) 0.016(3) 0.042(4) 0.007(3) 0.002(3) -0.002(3)
O23 0.042(3) 0.045(3) 0.009(2) 0.002(3) 0.005(3) 0.002(2)
O24 0.032(3) 0.031(2) 0.015(3) 0.004(3) 0.009(3) -0.010(2)
O25 0.022(3) 0.032(2) 0.012(2) 0.007(3) 0.006(3) 0.0014(19)
O26 0.026(3) 0.032(3) 0.010(2) 0.000(3) 0.007(3) -0.001(2)
O27 0.020(3) 0.023(3) 0.064(4) 0.001(3) 0.002(3) -0.011(2)
O28 0.020(3) 0.027(3) 0.042(3) -0.005(3) 0.011(3) -0.006(2)
O29 0.052(4) 0.016(3) 0.041(4) 0.003(3) 0.000(3) -0.001(3)
O30 0.016(3) 0.030(3) 0.048(4) 0.006(3) 0.012(3) 0.012(2)
O31 0.039(3) 0.021(3) 0.021(3) 0.009(2) -0.005(3) -0.011(2)
O32 0.036(3) 0.022(3) 0.037(3) 0.008(3) 0.007(3) 0.012(2)
O33 0.029(3) 0.015(3) 0.052(4) 0.005(3) 0.009(3) -0.013(3)
O34 0.026(3) 0.016(3) 0.031(3) -0.006(2) -0.001(2) 0.001(2)
O35 0.047(4) 0.005(3) 0.026(3) 0.003(2) -0.002(3) -0.002(3)
O36 0.034(4) 0.037(4) 0.044(4) 0.000(3) -0.013(3) 0.022(3)
O37 0.052(4) 0.018(3) 0.029(3) 0.003(3) 0.023(3) -0.006(3)
O38 0.039(4) 0.019(3) 0.046(4) -0.009(3) 0.008(3) 0.009(3)
O39 0.047(4) 0.078(4) 0.016(3) 0.004(4) 0.006(3) 0.010(4)
O40 0.054(4) 0.025(3) 0.021(3) -0.002(3) 0.002(3) -0.004(3)
O41 0.033(3) 0.033(3) 0.023(3) 0.001(3) -0.016(3) 0.017(3)
O42 0.031(3) 0.032(3) 0.022(3) -0.005(3) 0.013(3) 0.013(3)
O43 0.029(3) 0.035(3) 0.022(3) 0.000(3) -0.004(3) 0.010(3)
O44 0.034(3) 0.022(3) 0.022(3) 0.002(3) -0.015(3) -0.008(3)
O45 0.038(3) 0.025(3) 0.035(3) 0.013(3) 0.015(3) -0.003(3)
O46 0.034(3) 0.071(5) 0.019(3) 0.003(3) -0.015(3) 0.012(3)
O47 0.020(3) 0.012(3) 0.044(4) 0.009(3) 0.009(3) 0.000(2)
O48 0.035(4) 0.010(3) 0.045(4) -0.004(3) 0.000(3) 0.004(3)

loop_
_atom_type_symbol
_atom_type_description
_atom_type_scat_dispersion_real
_atom_type_scat_dispersion_imag
_atom_type_scat_source
C C 0.0033 0.0016 'International Tables Vol C Tables 4.2.6.8 and 6.1.1.4'
O O 0.0106 0.0060 'International Tables Vol C Tables 4.2.6.8 and 6.1.1.4'
Si Si 0.0817 0.0704 'International Tables Vol C Tables 4.2.6.8 and 6.1.1.4'

loop_
_geom_angle_atom_site_label_1
_geom_angle_atom_site_label_2
_geom_angle_atom_site_label_3
_geom_angle
_geom_angle_site_symmetry_1
_geom_angle_site_symmetry_3
O201 C200 O202 180.0 . .
O101 C100 O102 136(9) 3_656 .
O101 C100 O101 44(9) 3_656 .
O102 C100 O101 180(10) . .
O101 C100 C100 24(5) 3_656 3_656
O102 C100 C100 160(5) . 3_656
O101 C100 C100 20(5) . 3_656
O101 O101 C100 79(9) 3_656 3_656
O101 O101 C100 57(10) 3_656 .
C100 O101 C100 136(10) 3_656 .
O15 Si1 O47 110.2(3) . 2
O15 Si1 O1 108.5(4) . .
O47 Si1 O1 107.5(3) 2 .
O15 Si1 O16 110.7(3) . .
O47 Si1 O16 110.9(3) 2 .
O1 Si1 O16 109.0(3) . .
O6 Si2 O13 109.3(3) . .
O6 Si2 O1 111.0(3) . .
O13 Si2 O1 109.9(3) . .
O6 Si2 O2 108.7(3) . .
O13 Si2 O2 110.2(3) . .
O1 Si2 O2 107.7(3) . .
O3 Si3 O46 110.4(4) . .
O3 Si3 O2 109.6(3) . .
O46 Si3 O2 108.1(3) . .
O3 Si3 O45 108.2(3) . 4_565
O46 Si3 O45 110.4(3) . 4_565
O2 Si3 O45 110.2(3) . 4_565
O4 Si4 O43 109.7(3) . 4_565
O4 Si4 O42 109.4(3) . 4_565
O43 Si4 O42 110.7(3) 4_565 4_565
O4 Si4 O3 109.2(3) . .
O43 Si4 O3 109.9(3) 4_565 .
O42 Si4 O3 107.9(3) 4_565 .
O21 Si5 O14 110.7(3) . .
O21 Si5 O5 107.2(3) . .
O14 Si5 O5 110.0(3) . .
O21 Si5 O4 110.8(3) . .
O14 Si5 O4 108.2(3) . .
O5 Si5 O4 110.0(3) . .
O5 Si6 O18 108.1(3) . .
O5 Si6 O19 110.2(3) . .
O18 Si6 O19 109.1(3) . .
O5 Si6 O6 109.0(3) . .
O18 Si6 O6 110.3(3) . .
O19 Si6 O6 110.2(3) . .
O7 Si7 O17 110.6(3) . .
O7 Si7 O48 107.4(3) . 2
O17 Si7 O48 110.4(3) . 2
O7 Si7 O23 110.2(3) . .
O17 Si7 O23 107.5(3) . .
O48 Si7 O23 110.8(3) 2 .
O12 Si8 O13 109.1(3) . .
O12 Si8 O7 110.0(4) . .
O13 Si8 O7 109.7(3) . .
O12 Si8 O8 112.0(3) . .
O13 Si8 O8 109.1(3) . .
O7 Si8 O8 106.9(3) . .
O8 Si9 O44 110.0(3) . 4_565
O8 Si9 O9 109.6(3) . .
O44 Si9 O9 109.2(3) 4_565 .
O8 Si9 O25 107.5(3) . .
O44 Si9 O25 109.5(3) 4_565 .
O9 Si9 O25 111.0(3) . .
O10 Si10 O41 111.6(4) . 4_565
O10 Si10 O9 109.5(3) . .
O41 Si10 O9 109.3(3) 4_565 .
O10 Si10 O26 108.1(3) . .
O41 Si10 O26 107.8(3) 4_565 .
O9 Si10 O26 110.6(3) . .
O14 Si11 O10 108.5(3) . .
O14 Si11 O22 110.5(3) . .
O10 Si11 O22 109.3(3) . .
O14 Si11 O11 110.3(3) . .
O10 Si11 O11 110.6(3) . .
O22 Si11 O11 107.7(3) . .
O11 Si12 O24 110.9(3) . .
O11 Si12 O20 110.2(3) . .
O24 Si12 O20 106.3(3) . .
O11 Si12 O12 109.8(3) . .
O24 Si12 O12 111.7(3) . .
O20 Si12 O12 107.9(3) . .
O42 Si13 O21 108.4(3) . 2
O42 Si13 O27 111.2(4) . .
O21 Si13 O27 109.3(3) 2 .
O42 Si13 O41 109.4(3) . .
O21 Si13 O41 108.1(3) 2 .
O27 Si13 O41 110.3(3) . .
O39 Si14 O27 111.2(4) . .
O39 Si14 O32 108.6(3) . .
O27 Si14 O32 109.2(3) . .
O39 Si14 O28 110.4(3) . .
O27 Si14 O28 107.7(3) . .
O32 Si14 O28 109.7(3) . .
O19 Si15 O28 110.2(3) 4_566 .
O19 Si15 O20 110.8(3) 4_566 4_566
O28 Si15 O20 107.8(3) . 4_566
O19 Si15 O29 109.0(3) 4_566 .
O28 Si15 O29 108.7(3) . .
O20 Si15 O29 110.2(3) 4_566 .
O30 Si16 O17 108.2(3) . 4_566
O30 Si16 O16 109.9(4) . 4_566
O17 Si16 O16 109.3(3) 4_566 4_566
O30 Si16 O29 109.4(3) . .
O17 Si16 O29 109.5(3) 4_566 .
O16 Si16 O29 110.5(3) 4_566 .
O40 Si17 O31 109.0(3) . .
O40 Si17 O30 108.9(3) . .
O31 Si17 O30 110.7(3) . .
O40 Si17 O47 111.1(3) . .
O31 Si17 O47 109.0(3) . .
O30 Si17 O47 108.2(3) . .
O31 Si18 O45 109.7(3) . .
O31 Si18 O32 110.0(3) . .
O45 Si18 O32 110.3(3) . .
O31 Si18 O44 107.4(3) . .
O45 Si18 O44 109.7(3) . .
O32 Si18 O44 109.7(3) . .
O23 Si19 O33 110.1(3) . .
O23 Si19 O22 110.5(3) . 2
O33 Si19 O22 107.8(3) . 2
O23 Si19 O43 107.3(3) . .
O33 Si19 O43 110.3(3) . .
O22 Si19 O43 110.8(3) 2 .
O34 Si20 O33 109.2(3) . .
O34 Si20 O39 110.7(3) . .
O33 Si20 O39 110.2(3) . .
O34 Si20 O38 108.5(3) . .
O33 Si20 O38 110.0(3) . .
O39 Si20 O38 108.3(3) . .
O25 Si21 O18 107.0(3) . 4_566
O25 Si21 O35 110.0(3) . .
O18 Si21 O35 110.8(3) 4_566 .
O25 Si21 O34 112.2(3) . .
O18 Si21 O34 109.4(3) 4_566 .
O35 Si21 O34 107.4(3) . .
O35 Si22 O26 110.8(3) . .
O35 Si22 O36 107.8(3) . .
O26 Si22 O36 110.0(3) . .
O35 Si22 O15 109.9(3) . 4_566
O26 Si22 O15 108.0(3) . 4_566
O36 Si22 O15 110.2(3) . 4_566
O48 Si23 O36 109.2(3) . .
O48 Si23 O40 110.3(3) . .
O36 Si23 O40 110.2(3) . .
O48 Si23 O37 108.7(3) . .
O36 Si23 O37 110.6(4) . .
O40 Si23 O37 107.9(3) . .
O38 Si24 O37 108.8(3) . .
O38 Si24 O24 108.5(3) . .
O37 Si24 O24 109.6(3) . .
O38 Si24 O46 111.0(3) . 4_666
O37 Si24 O46 111.4(3) . 4_666
O24 Si24 O46 107.4(3) . 4_666
Si1 O1 Si2 146.4(4) . .
Si3 O2 Si2 145.7(4) . .
Si3 O3 Si4 160.5(5) . .
Si4 O4 Si5 148.1(4) . .
Si6 O5 Si5 148.1(4) . .
Si2 O6 Si6 162.5(4) . .
Si8 O7 Si7 156.9(4) . .
Si9 O8 Si8 151.5(4) . .
Si9 O9 Si10 151.2(4) . .
Si10 O10 Si11 154.7(4) . .
Si12 O11 Si11 155.2(4) . .
Si8 O12 Si12 169.2(4) . .
Si2 O13 Si8 161.2(4) . .
Si11 O14 Si5 158.8(4) . .
Si1 O15 Si22 150.2(4) . 4_665
Si16 O16 Si1 173.0(5) 4_665 .
Si16 O17 Si7 146.0(4) 4_665 .
Si6 O18 Si21 141.5(4) . 4_665
Si15 O19 Si6 169.2(4) 4_665 .
Si15 O20 Si12 142.9(4) 4_665 .
Si5 O21 Si13 146.1(4) . 2_545
Si19 O22 Si11 151.0(4) 2_545 .
Si19 O23 Si7 155.7(3) . .
Si12 O24 Si24 149.0(3) . .
Si21 O25 Si9 151.2(3) . .
Si22 O26 Si10 145.0(3) . .
Si14 O27 Si13 153.0(4) . .
Si15 O28 Si14 149.0(4) . .
Si16 O29 Si15 159.4(4) . .
Si16 O30 Si17 156.6(4) . .
Si18 O31 Si17 147.8(4) . .
Si18 O32 Si14 157.1(4) . .
Si19 O33 Si20 150.6(4) . .
Si20 O34 Si21 148.2(4) . .
Si22 O35 Si21 150.9(4) . .
Si23 O36 Si22 160.4(4) . .
Si24 O37 Si23 154.0(4) . .
Si24 O38 Si20 154.4(4) . .
Si14 O39 Si20 164.8(4) . .
Si23 O40 Si17 160.0(4) . .
Si10 O41 Si13 150.1(4) 4_666 .
Si13 O42 Si4 157.5(4) . 4_666
Si19 O43 Si4 150.2(4) . 4_666
Si9 O44 Si18 150.6(4) 4_666 .
Si3 O45 Si18 154.7(4) 4_666 .
Si3 O46 Si24 154.1(4) . 4_565
Si1 O47 Si17 148.8(4) 2_545 .
Si23 O48 Si7 148.4(4) . 2_545

loop_
_geom_bond_atom_site_label_1
_geom_bond_atom_site_label_2
_geom_bond_distance
_geom_bond_site_symmetry_2
C200 O201 1.1597 .
C200 O202 1.1597 .
C100 O101 0.99(13) 3_656
C100 O102 1.1602 .
C100 O101 1.1602 .
C100 C100 1.99(16) 3_656
O101 O101 0.82(14) 3_656
O101 C100 0.99(13) 3_656
Si1 O15 1.563(6) .
Si1 O47 1.571(5) 2
Si1 O1 1.580(6) .
Si1 O16 1.597(6) .
Si2 O6 1.567(6) .
Si2 O13 1.573(6) .
Si2 O1 1.582(6) .
Si2 O2 1.592(6) .
Si3 O3 1.576(5) .
Si3 O46 1.581(6) .
Si3 O2 1.586(6) .
Si3 O45 1.586(6) 4_565
Si4 O4 1.578(6) .
Si4 O43 1.594(6) 4_565
Si4 O42 1.594(6) 4_565
Si4 O3 1.598(5) .
Si5 O21 1.573(5) .
Si5 O14 1.586(6) .
Si5 O5 1.593(5) .
Si5 O4 1.610(6) .
Si6 O5 1.577(5) .
Si6 O18 1.581(6) .
Si6 O19 1.590(6) .
Si6 O6 1.595(5) .
Si7 O7 1.594(6) .
Si7 O17 1.597(6) .
Si7 O48 1.602(6) 2
Si7 O23 1.602(7) .
Si8 O12 1.572(6) .
Si8 O13 1.575(6) .
Si8 O7 1.579(6) .
Si8 O8 1.601(6) .
Si9 O8 1.563(6) .
Si9 O44 1.583(6) 4_565
Si9 O9 1.585(6) .
Si9 O25 1.590(6) .
Si10 O10 1.579(6) .
Si10 O41 1.582(6) 4_565
Si10 O9 1.593(6) .
Si10 O26 1.598(6) .
Si11 O14 1.579(6) .
Si11 O10 1.592(6) .
Si11 O22 1.593(6) .
Si11 O11 1.593(6) .
Si12 O11 1.572(6) .
Si12 O24 1.578(6) .
Si12 O20 1.584(6) .
Si12 O12 1.599(6) .
Si13 O42 1.576(6) .
Si13 O21 1.592(5) 2
Si13 O27 1.592(6) .
Si13 O41 1.602(6) .
Si14 O39 1.573(6) .
Si14 O27 1.577(6) .
Si14 O32 1.595(6) .
Si14 O28 1.600(6) .
Si15 O19 1.574(6) 4_566
Si15 O28 1.578(6) .
Si15 O20 1.583(5) 4_566
Si15 O29 1.588(6) .
Si16 O30 1.566(5) .
Si16 O17 1.576(6) 4_566
Si16 O16 1.577(6) 4_566
Si16 O29 1.580(6) .
Si17 O40 1.586(6) .
Si17 O31 1.593(5) .
Si17 O30 1.596(6) .
Si17 O47 1.601(5) .
Si18 O31 1.581(5) .
Si18 O45 1.587(6) .
Si18 O32 1.589(5) .
Si18 O44 1.591(6) .
Si19 O23 1.565(6) .
Si19 O33 1.578(6) .
Si19 O22 1.583(6) 2
Si19 O43 1.592(6) .
Si20 O34 1.568(6) .
Si20 O33 1.584(6) .
Si20 O39 1.590(6) .
Si20 O38 1.602(5) .
Si21 O25 1.582(6) .
Si21 O18 1.589(6) 4_566
Si21 O35 1.606(5) .
Si21 O34 1.612(6) .
Si22 O35 1.587(5) .
Si22 O26 1.587(6) .
Si22 O36 1.587(6) .
Si22 O15 1.591(6) 4_566
Si23 O48 1.569(6) .
Si23 O36 1.574(7) .
Si23 O40 1.584(6) .
Si23 O37 1.587(6) .
Si24 O38 1.573(6) .
Si24 O37 1.579(6) .
Si24 O24 1.588(6) .
Si24 O46 1.599(6) 4_666
O15 Si22 1.591(6) 4_665
O16 Si16 1.577(6) 4_665
O17 Si16 1.576(6) 4_665
O18 Si21 1.589(6) 4_665
O19 Si15 1.574(6) 4_665
O20 Si15 1.583(5) 4_665
O21 Si13 1.592(5) 2_545
O22 Si19 1.583(6) 2_545
O41 Si10 1.582(6) 4_666
O42 Si4 1.594(6) 4_666
O43 Si4 1.593(6) 4_666
O44 Si9 1.583(6) 4_666
O45 Si3 1.586(6) 4_666
O46 Si24 1.599(6) 4_565
O47 Si1 1.571(5) 2_545
O48 Si7 1.602(6) 2_545
